data_9015318
loop_
_publ_author_name
'Prichard, P.'
'Perrault, G.'

_publ_section_title
;
 Structure cristalline de l'ekanite de St-Hilaire, P.Q.
;
_journal_name_full 'Acta Crystallographica, Section B'
_journal_page_first 1994
_journal_page_last 1999
_journal_paper_doi 10.1107/S0567740872005412
_journal_volume 28
_journal_year 1972
_chemical_compound_source 'Mont St-Hilaire, Quebec, Canada'
_chemical_formula_sum 'Ca0.74 Ce0.03 K0.6 Mg0.04 Mn0.2 Na0.9 O20 Pb0.01 Si8 Th0.88'
_chemical_name_mineral Steacyite
_space_group_IT_number 124
_symmetry_space_group_name_Hall '-P 4 2c'
_symmetry_space_group_name_H-M 'P 4/m c c'
_cell_angle_alpha 90
_cell_angle_beta 90
_cell_angle_gamma 90
_cell_length_a 7.58
_cell_length_b 7.58
_cell_length_c 14.77
_cell_formula_units_Z 2
_cell_volume 848.631
_database_code_amcsd 0018511
_exptl_crystal_density_diffrn 3.291
_cod_original_formula_sum 'K.6 Na.9 Ca.74 Mn.2 Mg.04 Th.88 Ce.03 Pb.01 Si8 O20'
_cod_database_code 9015318

loop_
_space_group_symop_operation_xyz
x,y,z
-y,-x,1/2+z
y,x,1/2-z
y,-x,-z
-y,x,z
x,-y,1/2+z
-x,y,1/2-z
x,y,-z
-x,-y,z
y,x,1/2+z
-y,-x,1/2-z
-y,x,-z
y,-x,z
-x,y,1/2+z
x,-y,1/2-z
-x,-y,-z

loop_
_atom_site_aniso_label
_atom_site_aniso_U_11
_atom_site_aniso_U_22
_atom_site_aniso_U_33
_atom_site_aniso_U_12
_atom_site_aniso_U_13
_atom_site_aniso_U_23
K 0.02474 0.02474 0.02984 0.00000 0.00000 0.00000
Na 0.02387 0.01659 0.01879 0.00000 0.00000 0.00000
Ca 0.02387 0.01659 0.01879 0.00000 0.00000 0.00000
Mn 0.02387 0.01659 0.01879 0.00000 0.00000 0.00000
Mg 0.02387 0.01659 0.01879 0.00000 0.00000 0.00000
Th 0.01426 0.01426 0.01326 0.00000 0.00000 0.00000
Ce 0.01426 0.01426 0.01326 0.00000 0.00000 0.00000
Pb 0.01426 0.01426 0.01326 0.00000 0.00000 0.00000
Si 0.01426 0.01368 0.01326 -0.00029 0.00170 0.00113
O1 0.03755 0.03842 0.01326 0.00175 0.00000 0.00000
O2 0.01601 0.02358 0.03094 0.00262 0.00113 0.00340
O3 0.02096 0.01892 0.02542 -0.00087 0.00737 0.00907

loop_
_atom_site_label
_atom_site_fract_x
_atom_site_fract_y
_atom_site_fract_z
_atom_site_occupancy
K 0.00000 0.00000 0.00000 0.60000
Na 0.00000 0.50000 0.25000 0.45000
Ca 0.00000 0.50000 0.25000 0.37000
Mn 0.00000 0.50000 0.25000 0.10000
Mg 0.00000 0.50000 0.25000 0.02000
Th 0.00000 0.00000 0.25000 0.88000
Ce 0.00000 0.00000 0.25000 0.03000
Pb 0.00000 0.00000 0.25000 0.01000
Si 0.26050 0.33600 0.10730 1.00000
O1 0.23050 0.33600 0.00000 1.00000
O2 0.45360 0.25710 0.13270 1.00000
O3 0.10810 0.24710 0.16320 1.00000

loop_
_cod_related_entry_id
_cod_related_entry_database
_cod_related_entry_code
1 AMCSD 0018511
